data_7244891
loop_
_publ_author_name
'Zhou, Pengxin'
'Deng, Lanlan'
'Han, Zengtao'
'Zhao, Xiaolong'
'Zhang, Zhe'
'Huo, Shuhui'

_publ_section_title
;
 Benzo[de]isoquinoline-1,3-dione condensed asymmetric azaacenes as strong
 acceptors
;
_journal_issue 21
_journal_name_full 'RSC Advances'
_journal_page_first 13480
_journal_page_last 13486
_journal_paper_doi 10.1039/D2RA01074G
_journal_volume 12
_journal_year 2022
_chemical_formula_moiety 'C48 H59 N5 O2 S Si2'
_chemical_formula_sum 'C48 H59 N5 O2 S Si2'
_chemical_formula_weight 826.24
_chemical_name_systematic BQD-TZ
_space_group_crystal_system triclinic
_space_group_IT_number 2
_space_group_name_Hall '-P 1'
_space_group_name_H-M_alt 'P -1'
_atom_sites_solution_hydrogens geom
_atom_sites_solution_primary dual
_audit_creation_date 2021-10-25
_audit_creation_method
;
Olex2 1.3
(compiled 2020.11.12 svn.r5f609507 for OlexSys, GUI svn.r6408)
;
_audit_update_record
;
2022-02-08 deposited with the CCDC.	2022-04-19 downloaded from the CCDC.
;
_cell_angle_alpha 102.994(2)
_cell_angle_beta 99.015(2)
_cell_angle_gamma 100.350(2)
_cell_formula_units_Z 2
_cell_length_a 8.0570(2)
_cell_length_b 17.2302(4)
_cell_length_c 17.4330(3)
_cell_measurement_reflns_used 12970
_cell_measurement_temperature 149.99(11)
_cell_measurement_theta_max 77.1310
_cell_measurement_theta_min 2.6840
_cell_volume 2270.21(9)
_computing_cell_refinement 'CrysAlisPro 1.171.41.113a (Rigaku OD, 2021)'
_computing_data_collection 'CrysAlisPro 1.171.41.113a (Rigaku OD, 2021)'
_computing_data_reduction 'CrysAlisPro 1.171.41.113a (Rigaku OD, 2021)'
_computing_molecular_graphics 'Olex2 1.3 (Dolomanov et al., 2009)'
_computing_publication_material 'Olex2 1.3 (Dolomanov et al., 2009)'
_computing_structure_refinement 'SHELXL 2018/3 (Sheldrick, 2015)'
_computing_structure_solution 'ShelXT (Sheldrick, 2015)'
_diffrn_ambient_environment N~2~
_diffrn_ambient_temperature 149.99(11)
_diffrn_detector 'Hybrid Pixel Array Detector'
_diffrn_detector_area_resol_mean 10.0000
_diffrn_detector_type HyPix
_diffrn_measured_fraction_theta_full 0.996
_diffrn_measured_fraction_theta_max 0.942
_diffrn_measurement_details
;
List of Runs (angles in degrees, time in seconds):

  # Type    Start    End  Width  t~exp~   \w     \q     \k     \f   Frames
#--------------------------------------------------------------------------
  1  \w    -90.00 -65.00   0.50    1.20    --  -47.57 137.00  55.00   50
  2  \w    -87.00 -61.00   0.50    1.20    --  -47.57 132.00-121.00   52
  3  \w     54.00 102.00   0.50    1.20    --   47.57-137.00  -8.00   96
  4  \w     72.00 119.00   0.50    1.20    --   47.57 137.00  55.00   94
  5  \w     50.00  92.00   0.50    1.20    --   47.57-132.00 168.00   84
  6  \w     74.00 120.00   0.50    1.20    --   47.57 132.00-121.00   92
  7  \w   -118.00 -72.00   0.50    2.30    -- -100.00 137.00  55.00   92
  8  \w   -169.00 -79.00   0.50    2.30    -- -100.00-132.00 168.00  180
  9  \w   -114.00 -89.00   0.50    2.30    -- -100.00 132.00-121.00   50
 10  \w   -124.00 -99.00   0.50    2.30    -- -100.00-137.00  -8.00   50
 11  \w     83.00 119.00   0.50    2.30    --  107.75-137.00  -8.00   72
 12  \w    123.00 148.00   0.50    2.30    --  107.75 132.00-121.00   50
 13  \w     35.00 116.00   0.50    2.30    --  107.75-132.00 168.00  162
 14  \w     76.00 126.00   0.50    2.30    --  107.75 137.00  55.00  100
 15  \w   -114.00 -35.00   0.50    1.20    --  -47.57 -57.00 120.00  158
 16  \w    -27.00  27.00   0.50    1.20    --  -47.57  19.00  60.00  108
 17  \w     -9.00  21.00   0.50    1.20    --   47.57 -19.00-120.00   60
 18  \w     26.00  96.00   0.50    1.20    --   47.57  77.00-120.00  140
 19  \w    -27.00  23.00   0.50    1.20    --   47.57 -19.00 -30.00  100
 20  \w    -75.00 -28.00   0.50    2.30    -- -100.00 125.00 150.00   94
 21  \w   -166.00 -92.00   0.50    2.30    -- -100.00 -99.00 -60.00  148
 22  \w   -106.00 -80.00   0.50    2.30    -- -100.00  77.00-120.00   52
 23  \w    -69.00 -29.00   0.50    2.30    -- -100.00  57.00 120.00   80
 24  \w   -173.00-127.00   0.50    2.30    -- -100.00 -37.00-180.00   92
 25  \w    -65.00 -39.00   0.50    2.30    -- -100.00  77.00-120.00   52
 26  \w   -101.00 -76.00   0.50    2.30    -- -100.00 125.00 150.00   50
 27  \w    -58.00 -28.00   0.50    2.30    -- -100.00  57.00 -90.00   60
 28  \w   -115.00 -88.00   0.50    2.30    -- -100.00 -37.00-180.00   54
 29  \w   -171.00-101.00   0.50    2.30    -- -100.00 -37.00   0.00  140
 30  \w   -175.00 -97.00   0.50    2.30    -- -100.00 -19.00  30.00  156
 31  \w     73.00  98.00   0.50    2.30    --  107.75 -99.00  60.00   50
 32  \w     37.00  69.00   0.50    2.30    --  107.75 -99.00  60.00   64
 33  \w    112.00 172.00   0.50    2.30    --  107.75  19.00-120.00  120
 34  \w     42.00  83.00   0.50    2.30    --  107.75 -77.00-150.00   82
 35  \w     37.00  62.00   0.50    2.30    --  107.75 -57.00 -60.00   50
 36  \w     71.00 104.00   0.50    2.30    --  107.75 -99.00 150.00   66
 37  \w     71.00 101.00   0.50    2.30    --  107.75 -99.00 -30.00   60
 38  \w     36.00  63.00   0.50    2.30    --  107.75 -99.00 -30.00   54
 39  \w     43.00  97.00   0.50    2.30    --  107.75 -99.00  30.00  108
 40  \w     40.00  92.00   0.50    2.30    --  107.75 -99.00   0.00  104
 41  \w     35.00  62.00   0.50    2.30    --  107.75 -57.00 120.00   54
 42  \w     35.00  61.00   0.50    2.30    --  107.75 -57.00-120.00   52
 43  \w     81.00 106.00   0.50    2.30    --  107.75 -99.00-180.00   50
 44  \w    100.00 152.00   0.50    2.30    --  107.75  37.00 120.00  104
 45  \w     40.00  66.00   0.50    2.30    --  107.75 -99.00-180.00   52
 46  \w     38.00  63.00   0.50    2.30    --  107.75 -57.00-150.00   50
 47  \w     36.00  61.00   0.50    2.30    --  107.75 -57.00 -30.00   50
;
_diffrn_measurement_device 'four-circle diffractometer'
_diffrn_measurement_device_type 'ROD, Synergy Custom system, HyPix'
_diffrn_measurement_method '\w scans'
_diffrn_orient_matrix_type 'CrysAlisPro convention (1999,Acta A55,543-557)'
_diffrn_orient_matrix_UB_11 -0.0466059000
_diffrn_orient_matrix_UB_12 -0.0590024000
_diffrn_orient_matrix_UB_13 -0.0848086000
_diffrn_orient_matrix_UB_21 -0.0017374000
_diffrn_orient_matrix_UB_22 0.0729101000
_diffrn_orient_matrix_UB_23 -0.0373400000
_diffrn_orient_matrix_UB_31 0.1930616000
_diffrn_orient_matrix_UB_32 0.0080381000
_diffrn_orient_matrix_UB_33 -0.0012065000
_diffrn_radiation_monochromator mirror
_diffrn_radiation_probe x-ray
_diffrn_radiation_type 'Cu K\a'
_diffrn_radiation_wavelength 1.54184
_diffrn_reflns_av_R_equivalents 0.0567
_diffrn_reflns_av_unetI/netI 0.0563
_diffrn_reflns_Laue_measured_fraction_full 0.996
_diffrn_reflns_Laue_measured_fraction_max 0.942
_diffrn_reflns_limit_h_max 9
_diffrn_reflns_limit_h_min -7
_diffrn_reflns_limit_k_max 21
_diffrn_reflns_limit_k_min -21
_diffrn_reflns_limit_l_max 21
_diffrn_reflns_limit_l_min -21
_diffrn_reflns_number 29210
_diffrn_reflns_point_group_measured_fraction_full 0.996
_diffrn_reflns_point_group_measured_fraction_max 0.942
_diffrn_reflns_theta_full 67.684
_diffrn_reflns_theta_max 77.463
_diffrn_reflns_theta_min 2.658
_diffrn_source 'Rotating-anode X-ray tube'
_diffrn_source_type 'Rigaku (Cu) X-ray Source'
_exptl_absorpt_coefficient_mu 1.474
_exptl_absorpt_correction_T_max 1.00000
_exptl_absorpt_correction_T_min 0.83161
_exptl_absorpt_correction_type multi-scan
_exptl_absorpt_process_details
;
CrysAlisPro 1.171.41.113a (Rigaku Oxford Diffraction, 2021)
Empirical absorption correction using spherical harmonics,
implemented in SCALE3 ABSPACK scaling algorithm.
;
_exptl_crystal_colour 'clear dark red'
_exptl_crystal_colour_lustre clear
_exptl_crystal_colour_modifier dark
_exptl_crystal_colour_primary red
_exptl_crystal_density_diffrn 1.209
_exptl_crystal_description needle
_exptl_crystal_F_000 884
_exptl_crystal_size_max 0.11
_exptl_crystal_size_mid 0.03
_exptl_crystal_size_min 0.02
_refine_diff_density_max 0.314
_refine_diff_density_min -0.505
_refine_diff_density_rms 0.053
_refine_ls_extinction_method none
_refine_ls_goodness_of_fit_ref 1.047
_refine_ls_hydrogen_treatment constr
_refine_ls_matrix_type full
_refine_ls_number_parameters 565
_refine_ls_number_reflns 9098
_refine_ls_number_restraints 37
_refine_ls_restrained_S_all 1.049
_refine_ls_R_factor_all 0.0645
_refine_ls_R_factor_gt 0.0526
_refine_ls_shift/su_max 0.001
_refine_ls_shift/su_mean 0.000
_refine_ls_structure_factor_coef Fsqd
_refine_ls_weighting_details 'w=1/[\s^2^(Fo^2^)+(0.0730P)^2^+0.7220P] where P=(Fo^2^+2Fc^2^)/3'
_refine_ls_weighting_scheme calc
_refine_ls_wR_factor_gt 0.1346
_refine_ls_wR_factor_ref 0.1412
_reflns_Friedel_coverage 0.000
_reflns_number_gt 7582
_reflns_number_total 9098
_reflns_threshold_expression 'I > 2\s(I)'
_cod_data_source_file d2ra01074g2.cif
_cod_data_source_block denglanlan_1025-1_auto
_cod_database_code 7244891
_shelx_shelxl_version_number 2018/3
_shelx_space_group_comment
;
The symmetry employed for this shelxl refinement is uniquely defined
by the following loop, which should always be used as a source of
symmetry information in preference to the above space-group names.
They are only intended as comments.
;
_reflns_odcompleteness_completeness 99.66
_reflns_odcompleteness_iscentric 1
_reflns_odcompleteness_theta 66.97
_olex2_refinement_description
;
1. Fixed Uiso
 At 1.2 times of:
  All C(H) groups, All C(H,H) groups
 At 1.5 times of:
  All C(H,H,H) groups
2. Restrained distances
 Si2-C46 \\sim Si2-C49
 with sigma of 0.02
 C43-C46 \\sim C43-C49
 with sigma of 0.02
 C46-C48 \\sim C49-C48
 with sigma of 0.02
 C46-C48 \\sim C46-C50
 with sigma of 0.02
 C48-C49 \\sim C50-C49
 with sigma of 0.02
 C43-C46 \\sim C51-C46
 with sigma of 0.02
 C43-C49 \\sim C51-C49
 with sigma of 0.02
3. Uiso/Uaniso restraints and constraints
Uanis(C51) \\sim Ueq, Uanis(C43) \\sim Ueq, Uanis(C46) \\sim Ueq, Uanis(C49)
\\sim Ueq, Uanis(C50) \\sim Ueq, Uanis(C48) \\sim Ueq: with sigma of 0.01 and
sigma for terminal atoms of 0.02
4. Others
 Fixed Sof: C43(0.7) H43A(0.7) H43B(0.7) H43C(0.7) C46(0.65) H46(0.65)
 C48(0.35) H48A(0.35) H48B(0.35) H48C(0.35) C49(0.35) H49(0.35) C50(0.65)
 H50A(0.65) H50B(0.65) H50C(0.65) C51(0.3) H51A(0.3) H51B(0.3) H51C(0.3)
5.a Ternary CH refined with riding coordinates:
 C22(H22), C25(H25), C29(H29), C33(H33), C38(H38), C46(H46), C49(H49)
5.b Secondary CH2 refined with riding coordinates:
 C27(H27A,H27B), C28(H28A,H28B), C32(H32A,H32B), C34(H34A,H34B), C35(H35A,H35B)
5.c Aromatic/amide H refined with riding coordinates:
 C12(H12), C15(H15), C16(H16), C18(H18)
5.d Idealised Me refined as rotating group:
 C30(H30A,H30B,H30C), C31(H31A,H31B,H31C), C36(H36A,H36B,H36C), C37(H37A,H37B,
 H37C), C39(H39A,H39B,H39C), C40(H40A,H40B,H40C), C41(H41A,H41B,H41C), C42(H42A,
 H42B,H42C), C43(H43A,H43B,H43C), C44(H44A,H44B,H44C), C45(H45A,H45B,H45C),
 C47(H47A,H47B,H47C), C48(H48A,H48B,H48C), C50(H50A,H50B,H50C), C51(H51A,H51B,
 H51C)
;
_olex2_submission_special_instructions 'No special instructions were received'
_oxdiff_exptl_absorpt_empirical_details
;
Empirical correction (ABSPACK) includes:
- Absorption correction using spherical harmonics
- Frame scaling
;
_oxdiff_exptl_absorpt_empirical_full_max 2.911
_oxdiff_exptl_absorpt_empirical_full_min 0.438

loop_
_space_group_symop_operation_xyz
'x, y, z'
'-x, -y, -z'

loop_
_atom_site_label
_atom_site_type_symbol
_atom_site_fract_x
_atom_site_fract_y
_atom_site_fract_z
_atom_site_U_iso_or_equiv
_atom_site_adp_type
_atom_site_occupancy
_atom_site_site_symmetry_order
_atom_site_calc_flag
_atom_site_refinement_flags_posn
_atom_site_refinement_flags_adp
_atom_site_refinement_flags_occupancy
_atom_site_disorder_assembly
_atom_site_disorder_group
S1 S 0.08212(6) 0.28634(3) 0.09552(3) 0.03471(13) Uani 1 1 d . . . . .
Si1 Si -0.07987(6) 0.67028(3) 0.20256(3) 0.03082(14) Uani 1 1 d . . . . .
Si2 Si 0.41219(8) 0.11768(4) 0.38139(4) 0.04082(16) Uani 1 1 d D . . . .
O1 O 0.53750(19) 0.61113(10) 0.89690(9) 0.0419(4) Uani 1 1 d . . . . .
O2 O 0.24198(19) 0.79399(10) 0.82512(9) 0.0433(4) Uani 1 1 d . . . . .
N1 N 0.13836(18) 0.53106(9) 0.40976(9) 0.0258(3) Uani 1 1 d . . . . .
N2 N 0.29808(18) 0.40617(9) 0.45587(10) 0.0263(3) Uani 1 1 d . . . . .
N3 N 0.17332(19) 0.26359(10) 0.17350(10) 0.0317(4) Uani 1 1 d . . . . .
N4 N 0.3807(2) 0.69952(11) 0.86033(10) 0.0335(4) Uani 1 1 d . . . . .
N5 N 0.0365(2) 0.37193(11) 0.13388(10) 0.0323(4) Uani 1 1 d . . . . .
C1 C 0.2295(2) 0.40012(11) 0.37628(11) 0.0249(4) Uani 1 1 d . . . . .
C2 C 0.2019(2) 0.53401(11) 0.48374(11) 0.0258(4) Uani 1 1 d . . . . .
C3 C 0.0854(2) 0.45749(11) 0.27214(11) 0.0263(4) Uani 1 1 d . . . . .
C4 C 0.4161(2) 0.58366(12) 0.75814(12) 0.0294(4) Uani 1 1 d . . . . .
C5 C 0.2849(2) 0.47124(11) 0.50700(11) 0.0252(4) Uani 1 1 d . . . . .
C6 C 0.3261(2) 0.61459(11) 0.70035(11) 0.0274(4) Uani 1 1 d . . . . .
C7 C 0.0952(2) 0.38739(12) 0.21406(11) 0.0274(4) Uani 1 1 d . . . . .
C8 C 0.2389(2) 0.33070(11) 0.31860(12) 0.0265(4) Uani 1 1 d . . . . .
C9 C 0.0193(2) 0.52220(12) 0.24898(11) 0.0281(4) Uani 1 1 d . . . . .
C10 C 0.2944(2) 0.57089(11) 0.62006(11) 0.0268(4) Uani 1 1 d . . . . .
C11 C 0.2646(2) 0.68695(12) 0.71826(12) 0.0292(4) Uani 1 1 d . . . . .
C12 C 0.1471(2) 0.66741(12) 0.57515(12) 0.0288(4) Uani 1 1 d . . . . .
H12 H 0.086843 0.685784 0.533849 0.035 Uiso 1 1 calc R . . . .
C13 C 0.1511(2) 0.46303(11) 0.35309(11) 0.0250(4) Uani 1 1 d . . . . .
C14 C 0.3451(2) 0.49656(11) 0.59500(12) 0.0270(4) Uani 1 1 d . . . . .
C15 C 0.4686(2) 0.51085(12) 0.73374(12) 0.0304(4) Uani 1 1 d . . . . .
H15 H 0.530044 0.490492 0.773085 0.037 Uiso 1 1 calc R . . . .
C16 C 0.4331(2) 0.46642(12) 0.65203(12) 0.0285(4) Uani 1 1 d . . . . .
H16 H 0.469279 0.416664 0.636659 0.034 Uiso 1 1 calc R . . . .
C17 C 0.3070(2) 0.26623(12) 0.34027(12) 0.0293(4) Uani 1 1 d . . . . .
C18 C 0.1777(2) 0.71191(12) 0.65697(12) 0.0308(4) Uani 1 1 d . . . . .
H18 H 0.136710 0.760635 0.669939 0.037 Uiso 1 1 calc R . . . .
C19 C 0.1721(2) 0.32527(11) 0.23671(12) 0.0274(4) Uani 1 1 d . . . . .
C20 C 0.2074(2) 0.59659(11) 0.55715(12) 0.0269(4) Uani 1 1 d . . . . .
C21 C 0.4515(2) 0.63034(12) 0.84350(12) 0.0319(4) Uani 1 1 d . . . . .
C22 C -0.1960(2) 0.71516(13) 0.28193(13) 0.0361(4) Uani 1 1 d . . . . .
H22 H -0.312942 0.678336 0.270809 0.043 Uiso 1 1 calc R . . . .
C23 C 0.2933(2) 0.73235(13) 0.80399(13) 0.0336(4) Uani 1 1 d . . . . .
C24 C 0.3570(2) 0.20884(13) 0.35590(13) 0.0346(4) Uani 1 1 d . . . . .
C25 C -0.2155(3) 0.63718(13) 0.09759(13) 0.0357(4) Uani 1 1 d . . . . .
H25 H -0.217121 0.687179 0.077676 0.043 Uiso 1 1 calc R . . . .
C26 C -0.0281(2) 0.57795(13) 0.22829(12) 0.0331(4) Uani 1 1 d . . . . .
C27 C 0.5623(2) 0.81382(14) 0.97336(13) 0.0376(5) Uani 1 1 d . . . . .
H27A H 0.556473 0.850059 0.936738 0.045 Uiso 1 1 calc R . . . .
H27B H 0.666967 0.791732 0.970104 0.045 Uiso 1 1 calc R . . . .
C28 C 0.5761(3) 0.86339(15) 1.05900(13) 0.0432(5) Uani 1 1 d . . . . .
H28A H 0.571779 0.826044 1.094651 0.052 Uiso 1 1 calc R . . . .
H28B H 0.475331 0.888703 1.061019 0.052 Uiso 1 1 calc R . . . .
C29 C 0.5073(3) 0.06348(15) 0.29783(15) 0.0470(6) Uani 1 1 d . . . . .
H29 H 0.629170 0.094422 0.306545 0.056 Uiso 1 1 calc R . . . .
C30 C -0.4027(3) 0.59641(16) 0.09515(14) 0.0449(5) Uani 1 1 d . . . . .
H30A H -0.404994 0.547001 0.114277 0.067 Uiso 1 1 calc GR . . . .
H30B H -0.468982 0.581756 0.039797 0.067 Uiso 1 1 calc GR . . . .
H30C H -0.453736 0.634464 0.129814 0.067 Uiso 1 1 calc GR . . . .
C31 C -0.1058(3) 0.71671(16) 0.36661(14) 0.0458(5) Uani 1 1 d . . . . .
H31A H -0.090269 0.661828 0.367748 0.069 Uiso 1 1 calc GR . . . .
H31B H -0.176379 0.734466 0.405231 0.069 Uiso 1 1 calc GR . . . .
H31C H 0.007030 0.754830 0.381006 0.069 Uiso 1 1 calc GR . . . .
C32 C 0.4052(3) 0.74408(14) 0.94613(12) 0.0382(5) Uani 1 1 d . . . . .
H32A H 0.416406 0.705348 0.979828 0.046 Uiso 1 1 calc R . . . .
H32B H 0.301790 0.765783 0.954344 0.046 Uiso 1 1 calc R . . . .
C33 C 0.1316(3) 0.74393(16) 0.21025(16) 0.0473(6) Uani 1 1 d . . . . .
H33 H 0.161997 0.780350 0.266208 0.057 Uiso 1 1 calc R . . . .
C34 C 0.7405(3) 0.93034(16) 1.09096(15) 0.0484(6) Uani 1 1 d . . . . .
H34A H 0.749134 0.953800 1.149135 0.058 Uiso 1 1 calc R . . . .
H34B H 0.840790 0.905370 1.084993 0.058 Uiso 1 1 calc R . . . .
C35 C 0.7509(3) 0.99880(15) 1.04958(17) 0.0516(6) Uani 1 1 d . . . . .
H35A H 0.654256 1.025880 1.057725 0.062 Uiso 1 1 calc R . . . .
H35B H 0.737868 0.975486 0.991063 0.062 Uiso 1 1 calc R . . . .
C36 C -0.1366(3) 0.57997(18) 0.04062(15) 0.0538(6) Uani 1 1 d . . . . .
H36A H -0.019722 0.607837 0.040001 0.081 Uiso 1 1 calc GR . . . .
H36B H -0.207691 0.564823 -0.013776 0.081 Uiso 1 1 calc GR . . . .
H36C H -0.131877 0.530629 0.059189 0.081 Uiso 1 1 calc GR . . . .
C37 C -0.2232(3) 0.79986(15) 0.27780(18) 0.0536(6) Uani 1 1 d . . . . .
H37A H -0.111248 0.838655 0.291842 0.080 Uiso 1 1 calc GR . . . .
H37B H -0.294879 0.817894 0.315762 0.080 Uiso 1 1 calc GR . . . .
H37C H -0.280730 0.797303 0.223133 0.080 Uiso 1 1 calc GR . . . .
C38 C 0.2055(4) 0.05505(16) 0.3917(2) 0.0679(9) Uani 1 1 d . . . . .
H38 H 0.230324 0.002900 0.401567 0.081 Uiso 1 1 calc R . . . .
C39 C 0.4187(4) 0.06354(18) 0.21325(17) 0.0608(7) Uani 1 1 d . . . . .
H39A H 0.302849 0.028122 0.199289 0.091 Uiso 1 1 calc GR . . . .
H39B H 0.486437 0.043215 0.174258 0.091 Uiso 1 1 calc GR . . . .
H39C H 0.410248 0.119342 0.212190 0.091 Uiso 1 1 calc GR . . . .
C40 C 0.5157(4) -0.02428(18) 0.3011(2) 0.0685(8) Uani 1 1 d . . . . .
H40A H 0.587745 -0.022957 0.352426 0.103 Uiso 1 1 calc GR . . . .
H40B H 0.565435 -0.049604 0.256675 0.103 Uiso 1 1 calc GR . . . .
H40C H 0.399118 -0.056154 0.296446 0.103 Uiso 1 1 calc GR . . . .
C41 C 0.9204(4) 1.06236(18) 1.0808(2) 0.0713(9) Uani 1 1 d . . . . .
H41A H 0.924801 1.102769 1.049199 0.107 Uiso 1 1 calc GR . . . .
H41B H 1.016961 1.035409 1.075979 0.107 Uiso 1 1 calc GR . . . .
H41C H 0.928533 1.089769 1.137453 0.107 Uiso 1 1 calc GR . . . .
C42 C 0.1132(4) 0.79998(19) 0.1536(2) 0.0666(8) Uani 1 1 d . . . . .
H42A H 0.085619 0.767110 0.097593 0.100 Uiso 1 1 calc GR . . . .
H42B H 0.221708 0.840363 0.163079 0.100 Uiso 1 1 calc GR . . . .
H42C H 0.020401 0.828178 0.163887 0.100 Uiso 1 1 calc GR . . . .
C43 C 0.5652(7) 0.2424(3) 0.5351(3) 0.0510(11) Uani 0.7 1 d D U P A 1
H43A H 0.536711 0.281640 0.505073 0.076 Uiso 0.7 1 calc GR . P A 1
H43B H 0.668912 0.268238 0.577023 0.076 Uiso 0.7 1 calc GR . P A 1
H43C H 0.468889 0.224853 0.559887 0.076 Uiso 0.7 1 calc GR . P A 1
C44 C 0.2814(3) 0.7034(2) 0.1998(3) 0.0816(11) Uani 1 1 d . . . . .
H44A H 0.298169 0.672722 0.240348 0.122 Uiso 1 1 calc GR . . . .
H44B H 0.386248 0.745216 0.206359 0.122 Uiso 1 1 calc GR . . . .
H44C H 0.256697 0.665933 0.145941 0.122 Uiso 1 1 calc GR . . . .
C45 C 0.0656(5) 0.0323(2) 0.3152(3) 0.0918(13) Uani 1 1 d . . . . .
H45A H 0.045618 0.082195 0.300885 0.138 Uiso 1 1 calc GR . . . .
H45B H -0.041393 0.002205 0.324575 0.138 Uiso 1 1 calc GR . . . .
H45C H 0.102951 -0.001951 0.271239 0.138 Uiso 1 1 calc GR . . . .
C46 C 0.5980(5) 0.1681(2) 0.4776(2) 0.0404(8) Uani 0.65 1 d D U P A 1
H46 H 0.703497 0.188056 0.457805 0.048 Uiso 0.65 1 calc R . P A 1
C47 C 0.1372(5) 0.0971(2) 0.4643(2) 0.0941(13) Uani 1 1 d . . . . .
H47A H 0.220789 0.104167 0.514049 0.141 Uiso 1 1 calc GR . . . .
H47B H 0.027075 0.063233 0.466202 0.141 Uiso 1 1 calc GR . . . .
H47C H 0.120235 0.150682 0.458834 0.141 Uiso 1 1 calc GR . . . .
C48 C 0.7170(9) 0.1206(5) 0.4794(6) 0.0561(19) Uani 0.35 1 d D U P A 2
H48A H 0.717839 0.065519 0.448806 0.084 Uiso 0.35 1 calc GR . P A 2
H48B H 0.782294 0.131013 0.534450 0.084 Uiso 0.35 1 calc GR . P A 2
H48C H 0.770190 0.160848 0.453601 0.084 Uiso 0.35 1 calc GR . P A 2
C49 C 0.5324(9) 0.1274(5) 0.4814(4) 0.0391(14) Uani 0.35 1 d D U P A 2
H49 H 0.476309 0.081670 0.501821 0.047 Uiso 0.35 1 calc R . P A 2
C50 C 0.6406(5) 0.1054(3) 0.5226(3) 0.0547(10) Uani 0.65 1 d D U P A 1
H50A H 0.540338 0.084058 0.543207 0.082 Uiso 0.65 1 calc GR . P A 1
H50B H 0.738550 0.131494 0.567662 0.082 Uiso 0.65 1 calc GR . P A 1
H50C H 0.670440 0.060392 0.485917 0.082 Uiso 0.65 1 calc GR . P A 1
C51 C 0.5277(16) 0.2072(7) 0.5380(8) 0.053(3) Uani 0.3 1 d D U P A 2
H51A H 0.588151 0.252911 0.520843 0.079 Uiso 0.3 1 calc GR . P A 2
H51B H 0.584251 0.209377 0.592736 0.079 Uiso 0.3 1 calc GR . P A 2
H51C H 0.407607 0.211162 0.537203 0.079 Uiso 0.3 1 calc GR . P A 2

loop_
_atom_site_aniso_label
_atom_site_aniso_U_11
_atom_site_aniso_U_22
_atom_site_aniso_U_33
_atom_site_aniso_U_23
_atom_site_aniso_U_13
_atom_site_aniso_U_12
S1 0.0363(2) 0.0412(3) 0.0249(3) 0.0016(2) 0.00884(19) 0.0110(2)
Si1 0.0286(2) 0.0346(3) 0.0322(3) 0.0113(2) 0.0074(2) 0.0104(2)
Si2 0.0574(4) 0.0444(3) 0.0336(3) 0.0151(3) 0.0179(3) 0.0304(3)
O1 0.0472(8) 0.0477(9) 0.0263(8) 0.0088(7) 0.0010(6) 0.0065(7)
O2 0.0455(8) 0.0480(9) 0.0329(9) -0.0019(7) 0.0095(6) 0.0164(7)
N1 0.0248(7) 0.0287(8) 0.0237(8) 0.0053(6) 0.0062(6) 0.0066(6)
N2 0.0249(7) 0.0291(8) 0.0262(9) 0.0081(7) 0.0071(6) 0.0067(6)
N3 0.0308(8) 0.0340(8) 0.0290(9) 0.0027(7) 0.0099(6) 0.0072(6)
N4 0.0323(8) 0.0414(9) 0.0223(9) 0.0021(7) 0.0070(6) 0.0034(7)
N5 0.0308(8) 0.0420(9) 0.0248(9) 0.0067(7) 0.0092(6) 0.0095(7)
C1 0.0221(8) 0.0288(9) 0.0240(10) 0.0062(8) 0.0073(7) 0.0053(6)
C2 0.0234(8) 0.0277(9) 0.0255(10) 0.0051(8) 0.0061(7) 0.0046(6)
C3 0.0227(8) 0.0306(9) 0.0263(10) 0.0067(8) 0.0079(7) 0.0064(7)
C4 0.0247(8) 0.0367(10) 0.0246(10) 0.0068(8) 0.0070(7) 0.0011(7)
C5 0.0223(8) 0.0302(9) 0.0244(10) 0.0080(8) 0.0070(7) 0.0061(7)
C6 0.0220(8) 0.0330(9) 0.0260(10) 0.0054(8) 0.0076(7) 0.0031(7)
C7 0.0247(8) 0.0356(10) 0.0224(10) 0.0070(8) 0.0077(7) 0.0064(7)
C8 0.0229(8) 0.0281(9) 0.0284(10) 0.0050(8) 0.0080(7) 0.0060(7)
C9 0.0281(8) 0.0341(10) 0.0223(10) 0.0053(8) 0.0062(7) 0.0088(7)
C10 0.0211(8) 0.0333(9) 0.0252(10) 0.0065(8) 0.0062(7) 0.0042(7)
C11 0.0251(8) 0.0338(10) 0.0271(10) 0.0040(8) 0.0093(7) 0.0041(7)
C12 0.0273(8) 0.0319(9) 0.0282(10) 0.0070(8) 0.0081(7) 0.0077(7)
C13 0.0222(8) 0.0279(9) 0.0251(10) 0.0052(7) 0.0074(7) 0.0061(6)
C14 0.0235(8) 0.0310(9) 0.0265(10) 0.0074(8) 0.0076(7) 0.0040(7)
C15 0.0271(8) 0.0384(10) 0.0266(10) 0.0118(8) 0.0061(7) 0.0048(7)
C16 0.0271(8) 0.0327(9) 0.0264(10) 0.0088(8) 0.0073(7) 0.0062(7)
C17 0.0296(9) 0.0305(10) 0.0279(11) 0.0044(8) 0.0090(7) 0.0082(7)
C18 0.0286(9) 0.0306(9) 0.0327(11) 0.0042(8) 0.0104(8) 0.0071(7)
C19 0.0236(8) 0.0313(9) 0.0265(10) 0.0031(8) 0.0091(7) 0.0060(7)
C20 0.0236(8) 0.0310(9) 0.0248(10) 0.0052(8) 0.0062(7) 0.0041(7)
C21 0.0291(9) 0.0373(10) 0.0265(10) 0.0065(8) 0.0075(7) 0.0012(7)
C22 0.0333(9) 0.0378(11) 0.0366(12) 0.0058(9) 0.0076(8) 0.0109(8)
C23 0.0286(9) 0.0395(11) 0.0306(11) 0.0033(9) 0.0104(8) 0.0055(8)
C24 0.0357(10) 0.0364(11) 0.0310(11) 0.0040(9) 0.0089(8) 0.0108(8)
C25 0.0394(10) 0.0431(11) 0.0311(11) 0.0172(9) 0.0092(8) 0.0141(8)
C26 0.0347(9) 0.0400(11) 0.0249(10) 0.0056(9) 0.0073(8) 0.0120(8)
C27 0.0349(10) 0.0454(12) 0.0285(11) 0.0006(9) 0.0088(8) 0.0083(8)
C28 0.0500(12) 0.0491(13) 0.0248(12) 0.0005(10) 0.0066(9) 0.0094(10)
C29 0.0607(14) 0.0449(13) 0.0473(15) 0.0153(11) 0.0249(11) 0.0255(11)
C30 0.0405(11) 0.0562(14) 0.0318(12) 0.0074(11) 0.0043(9) 0.0033(10)
C31 0.0483(12) 0.0514(13) 0.0352(13) 0.0042(11) 0.0082(10) 0.0139(10)
C32 0.0412(10) 0.0481(12) 0.0220(11) 0.0023(9) 0.0104(8) 0.0066(9)
C33 0.0338(10) 0.0537(14) 0.0540(16) 0.0177(12) 0.0089(10) 0.0038(9)
C34 0.0463(12) 0.0540(14) 0.0339(13) -0.0050(11) 0.0003(10) 0.0109(10)
C35 0.0438(12) 0.0460(13) 0.0596(17) -0.0001(12) 0.0147(11) 0.0105(10)
C36 0.0634(15) 0.0764(18) 0.0322(13) 0.0182(12) 0.0170(11) 0.0312(13)
C37 0.0591(14) 0.0450(13) 0.0615(18) 0.0098(12) 0.0164(12) 0.0254(11)
C38 0.101(2) 0.0412(13) 0.085(2) 0.0264(15) 0.061(2) 0.0265(14)
C39 0.0888(19) 0.0614(17) 0.0454(16) 0.0154(13) 0.0325(14) 0.0322(15)
C40 0.102(2) 0.0554(16) 0.070(2) 0.0182(15) 0.0416(17) 0.0484(16)
C41 0.0591(15) 0.0503(15) 0.086(2) -0.0161(16) 0.0249(15) -0.0001(12)
C42 0.0564(15) 0.0659(18) 0.080(2) 0.0379(17) 0.0136(14) -0.0049(13)
C43 0.056(3) 0.055(3) 0.038(2) 0.008(2) 0.0036(18) 0.010(2)
C44 0.0345(13) 0.092(2) 0.125(3) 0.034(2) 0.0280(16) 0.0152(14)
C45 0.083(2) 0.062(2) 0.114(3) -0.008(2) 0.049(2) -0.0136(16)
C46 0.0464(19) 0.0376(18) 0.043(2) 0.0193(17) 0.0117(15) 0.0104(15)
C47 0.124(3) 0.082(2) 0.103(3) 0.028(2) 0.086(3) 0.030(2)
C48 0.045(4) 0.047(4) 0.071(6) 0.012(4) -0.003(4) 0.011(3)
C49 0.049(3) 0.039(3) 0.032(3) 0.017(3) 0.003(3) 0.012(3)
C50 0.057(2) 0.051(2) 0.055(3) 0.025(2) -0.0020(19) 0.0061(18)
C51 0.056(6) 0.052(6) 0.041(6) 0.009(6) 0.000(4) 0.005(5)

loop_
_atom_type_symbol
_atom_type_description
_atom_type_scat_dispersion_real
_atom_type_scat_dispersion_imag
_atom_type_scat_source
C C 0.0181 0.0091 'International Tables Vol C Tables 4.2.6.8 and 6.1.1.4'
H H 0.0000 0.0000 'International Tables Vol C Tables 4.2.6.8 and 6.1.1.4'
N N 0.0311 0.0180 'International Tables Vol C Tables 4.2.6.8 and 6.1.1.4'
O O 0.0492 0.0322 'International Tables Vol C Tables 4.2.6.8 and 6.1.1.4'
S S 0.3331 0.5567 'International Tables Vol C Tables 4.2.6.8 and 6.1.1.4'
Si Si 0.2541 0.3302 'International Tables Vol C Tables 4.2.6.8 and 6.1.1.4'

loop_
_geom_angle_atom_site_label_1
_geom_angle_atom_site_label_2
_geom_angle_atom_site_label_3
_geom_angle
_geom_angle_site_symmetry_1
_geom_angle_site_symmetry_3
_geom_angle_publ_flag
N3 S1 N5 102.31(9) . . ?
C22 Si1 C33 109.86(11) . . ?
C25 Si1 C22 113.69(9) . . ?
C25 Si1 C33 112.28(10) . . ?
C26 Si1 C22 105.51(9) . . ?
C26 Si1 C25 107.39(9) . . ?
C26 Si1 C33 107.68(10) . . ?
C24 Si2 C29 108.10(10) . . ?
C24 Si2 C38 105.64(11) . . ?
C24 Si2 C46 100.85(13) . . ?
C29 Si2 C46 108.73(14) . . ?
C38 Si2 C29 112.92(12) . . ?
C38 Si2 C46 119.34(16) . . ?
C49 Si2 C24 119.0(2) . . ?
C49 Si2 C29 113.8(2) . . ?
C49 Si2 C38 96.7(3) . . ?
C2 N1 C13 115.22(16) . . ?
C5 N2 C1 115.05(15) . . ?
C19 N3 S1 105.55(13) . . ?
C21 N4 C32 117.16(17) . . ?
C23 N4 C21 126.45(17) . . ?
C23 N4 C32 116.36(17) . . ?
C7 N5 S1 105.30(13) . . ?
N2 C1 C8 117.43(16) . . ?
N2 C1 C13 121.54(17) . . ?
C8 C1 C13 121.03(17) . . ?
N1 C2 C5 123.30(17) . . ?
N1 C2 C20 128.76(17) . . ?
C20 C2 C5 107.94(16) . . ?
C7 C3 C9 121.23(18) . . ?
C13 C3 C7 117.54(17) . . ?
C13 C3 C9 121.15(17) . . ?
C6 C4 C21 118.17(18) . . ?
C15 C4 C6 119.55(18) . . ?
C15 C4 C21 122.28(18) . . ?
N2 C5 C2 123.42(17) . . ?
N2 C5 C14 128.86(17) . . ?
C2 C5 C14 107.72(16) . . ?
C4 C6 C11 124.41(18) . . ?
C10 C6 C4 117.99(17) . . ?
C10 C6 C11 117.61(18) . . ?
N5 C7 C3 125.21(17) . . ?
N5 C7 C19 113.48(17) . . ?
C3 C7 C19 121.30(18) . . ?
C1 C8 C17 122.02(18) . . ?
C1 C8 C19 117.52(16) . . ?
C19 C8 C17 120.43(17) . . ?
C26 C9 C3 176.49(19) . . ?
C6 C10 C14 122.79(18) . . ?
C6 C10 C20 122.86(17) . . ?
C20 C10 C14 114.34(17) . . ?
C6 C11 C23 117.79(18) . . ?
C18 C11 C6 119.77(18) . . ?
C18 C11 C23 122.43(18) . . ?
C20 C12 C18 118.21(18) . . ?
N1 C13 C1 121.44(17) . . ?
N1 C13 C3 117.28(16) . . ?
C3 C13 C1 121.28(17) . . ?
C10 C14 C5 104.83(16) . . ?
C16 C14 C5 136.22(17) . . ?
C16 C14 C10 118.94(18) . . ?
C4 C15 C16 121.83(18) . . ?
C14 C16 C15 118.89(18) . . ?
C24 C17 C8 176.5(2) . . ?
C11 C18 C12 122.33(18) . . ?
N3 C19 C7 113.35(18) . . ?
N3 C19 C8 125.34(17) . . ?
C8 C19 C7 121.31(17) . . ?
C10 C20 C2 105.14(16) . . ?
C12 C20 C2 135.62(18) . . ?
C12 C20 C10 119.22(17) . . ?
O1 C21 N4 120.88(19) . . ?
O1 C21 C4 122.78(19) . . ?
N4 C21 C4 116.35(18) . . ?
C31 C22 Si1 111.89(14) . . ?
C37 C22 Si1 112.45(16) . . ?
C37 C22 C31 111.0(2) . . ?
O2 C23 N4 120.98(19) . . ?
O2 C23 C11 122.4(2) . . ?
N4 C23 C11 116.62(17) . . ?
C17 C24 Si2 174.37(17) . . ?
C30 C25 Si1 112.36(14) . . ?
C36 C25 Si1 111.06(15) . . ?
C36 C25 C30 110.1(2) . . ?
C9 C26 Si1 174.17(19) . . ?
C32 C27 C28 111.98(17) . . ?
C27 C28 C34 113.50(18) . . ?
C39 C29 Si2 114.09(16) . . ?
C39 C29 C40 110.0(2) . . ?
C40 C29 Si2 112.72(17) . . ?
N4 C32 C27 112.80(16) . . ?
C42 C33 Si1 112.06(16) . . ?
C44 C33 Si1 114.24(19) . . ?
C44 C33 C42 111.0(2) . . ?
C35 C34 C28 114.4(2) . . ?
C34 C35 C41 112.7(2) . . ?
C45 C38 Si2 112.6(2) . . ?
C45 C38 C47 110.0(3) . . ?
C47 C38 Si2 112.3(2) . . ?
C43 C46 Si2 114.5(3) . . ?
C50 C46 Si2 111.6(3) . . ?
C50 C46 C43 110.6(4) . . ?
C48 C49 Si2 110.9(5) . . ?
C51 C49 Si2 110.5(6) . . ?
C51 C49 C48 110.8(7) . . ?

loop_
_geom_bond_atom_site_label_1
_geom_bond_atom_site_label_2
_geom_bond_distance
_geom_bond_site_symmetry_2
_geom_bond_publ_flag
S1 N3 1.6038(18) . ?
S1 N5 1.6078(17) . ?
Si1 C22 1.890(2) . ?
Si1 C25 1.884(2) . ?
Si1 C26 1.846(2) . ?
Si1 C33 1.899(2) . ?
Si2 C24 1.834(2) . ?
Si2 C29 1.891(2) . ?
Si2 C38 1.872(3) . ?
Si2 C46 1.974(4) . ?
Si2 C49 1.813(6) . ?
O1 C21 1.215(3) . ?
O2 C23 1.210(3) . ?
N1 C2 1.297(2) . ?
N1 C13 1.384(2) . ?
N2 C1 1.384(2) . ?
N2 C5 1.298(2) . ?
N3 C19 1.351(2) . ?
N4 C21 1.404(3) . ?
N4 C23 1.399(3) . ?
N4 C32 1.484(3) . ?
N5 C7 1.352(3) . ?
C1 C8 1.401(3) . ?
C1 C13 1.449(3) . ?
C2 C5 1.468(3) . ?
C2 C20 1.465(3) . ?
C3 C7 1.414(3) . ?
C3 C9 1.428(3) . ?
C3 C13 1.403(3) . ?
C4 C6 1.406(3) . ?
C4 C15 1.393(3) . ?
C4 C21 1.480(3) . ?
C5 C14 1.473(3) . ?
C6 C10 1.391(3) . ?
C6 C11 1.411(3) . ?
C7 C19 1.427(3) . ?
C8 C17 1.422(3) . ?
C8 C19 1.420(3) . ?
C9 C26 1.201(3) . ?
C10 C14 1.411(3) . ?
C10 C20 1.407(3) . ?
C11 C18 1.378(3) . ?
C11 C23 1.483(3) . ?
C12 C18 1.419(3) . ?
C12 C20 1.383(3) . ?
C14 C16 1.380(3) . ?
C15 C16 1.414(3) . ?
C17 C24 1.202(3) . ?
C22 C31 1.532(3) . ?
C22 C37 1.530(3) . ?
C25 C30 1.535(3) . ?
C25 C36 1.531(3) . ?
C27 C28 1.520(3) . ?
C27 C32 1.510(3) . ?
C28 C34 1.525(3) . ?
C29 C39 1.535(4) . ?
C29 C40 1.539(3) . ?
C33 C42 1.538(4) . ?
C33 C44 1.514(4) . ?
C34 C35 1.512(4) . ?
C35 C41 1.524(3) . ?
C38 C45 1.529(5) . ?
C38 C47 1.542(4) . ?
C43 C46 1.529(7) . ?
C46 C50 1.528(5) . ?
C48 C49 1.518(10) . ?
C49 C51 1.513(14) . ?
